data_4330745
loop_
_publ_author_name
'Kai Feng'
'Youguo Shi'
'Wenlong Yin'
'Wendong Wang'
'Jiyong Yao'
'Yicheng Wu'

_publ_section_title
;
 Ba3LnInS6 (Ln = Pr, Sm, Gd, Yb) and Ba2LnGaS5 (Ln = Pr, Nd): Syntheses,
 Structures, and Magnetic and Optical Properties
;
_journal_name_full 'Inorganic Chemistry'
_journal_page_first 11144
_journal_page_last 11149
_journal_paper_doi 10.1021/ic301750x
_journal_volume 51
_journal_year 2012
_chemical_formula_sum 'Ba3 In S6 Sm'
_chemical_formula_weight 869.55
_chemical_name_systematic
; 
 ? 
;
_space_group_IT_number 167
_symmetry_cell_setting trigonal
_symmetry_space_group_name_Hall '-R 3 2"c'
_symmetry_space_group_name_H-M 'R -3 c :H'
_atom_sites_solution_hydrogens none
_atom_sites_solution_primary direct
_atom_sites_solution_secondary difmap
_audit_creation_method SHELXL-97
_cell_angle_alpha 90.00
_cell_angle_beta 90.00
_cell_angle_gamma 120.00
_cell_formula_units_Z 6
_cell_length_a 12.0631(17)
_cell_length_b 12.0631(17)
_cell_length_c 13.853(3)
_cell_measurement_reflns_used 1595
_cell_measurement_temperature 153(2)
_cell_measurement_theta_max 29.9936
_cell_measurement_theta_min 2.9288
_cell_volume 1745.8(5)
_computing_cell_refinement 'CrystalClear (Rigaku Inc., 2008)'
_computing_data_collection 'CrystalClear (Rigaku Inc., 2008)'
_computing_data_reduction 'CrystalClear (Rigaku Inc., 2008)'
_computing_molecular_graphics 'SHELXL-97 (Sheldrick, 1997)'
_computing_publication_material Diamond
_computing_structure_refinement 'SHELXL-97 (Sheldrick, 1997)'
_computing_structure_solution 'SHELXL-97 (Sheldrick, 1997)'
_diffrn_ambient_temperature 153(2)
_diffrn_detector_area_resol_mean 28.5714
_diffrn_measured_fraction_theta_full 1.000
_diffrn_measured_fraction_theta_max 1.000
_diffrn_measurement_device_type 'Rigaku AFC10 diffractometer'
_diffrn_measurement_method dtprofit.ref
_diffrn_radiation_monochromator 'Graphite Monochromator'
_diffrn_radiation_source 'Rotating Anode'
_diffrn_radiation_type MoK\a
_diffrn_radiation_wavelength 0.71073
_diffrn_reflns_av_R_equivalents 0.0439
_diffrn_reflns_av_sigmaI/netI 0.0271
_diffrn_reflns_limit_h_max 16
_diffrn_reflns_limit_h_min -16
_diffrn_reflns_limit_k_max 16
_diffrn_reflns_limit_k_min -16
_diffrn_reflns_limit_l_max 19
_diffrn_reflns_limit_l_min -13
_diffrn_reflns_number 3821
_diffrn_reflns_theta_full 29.88
_diffrn_reflns_theta_max 29.88
_diffrn_reflns_theta_min 3.38
_exptl_absorpt_coefficient_mu 17.930
_exptl_absorpt_correction_T_max 0.117
_exptl_absorpt_correction_T_min 0.091
_exptl_absorpt_correction_type numerical
_exptl_absorpt_process_details 'face indexed'
_exptl_crystal_colour Black
_exptl_crystal_density_diffrn 4.962
_exptl_crystal_density_meas ?
_exptl_crystal_description Chip
_exptl_crystal_F_000 2250
_exptl_crystal_size_max 0.1890
_exptl_crystal_size_mid 0.1220
_exptl_crystal_size_min 0.1160
_refine_diff_density_max 1.142
_refine_diff_density_min -0.993
_refine_diff_density_rms 0.302
_refine_ls_extinction_coef 0.000212(17)
_refine_ls_extinction_expression Fc^*^=kFc[1+0.001xFc^2^\l^3^/sin(2\q)]^-1/4^
_refine_ls_extinction_method SHELXL
_refine_ls_goodness_of_fit_ref 1.210
_refine_ls_hydrogen_treatment none
_refine_ls_matrix_type full
_refine_ls_number_parameters 20
_refine_ls_number_reflns 567
_refine_ls_number_restraints 0
_refine_ls_restrained_S_all 1.210
_refine_ls_R_factor_all 0.0220
_refine_ls_R_factor_gt 0.0199
_refine_ls_shift/su_max 0.001
_refine_ls_shift/su_mean 0.000
_refine_ls_structure_factor_coef Fsqd
_refine_ls_weighting_details 'calc w=1/[\s^2^(Fo^2^)+(0.0100P)^2^+0.0000P] where P=(Fo^2^+2Fc^2^)/3'
_refine_ls_weighting_scheme calc
_refine_ls_wR_factor_gt 0.0377
_refine_ls_wR_factor_ref 0.0383
_reflns_number_gt 547
_reflns_number_total 567
_reflns_threshold_expression >2sigma(I)
_cod_data_source_file ic301750x_si_001_2.cif
_cod_data_source_block Ba3InSmS6
_cod_depositor_comments
;
The following automatic conversions were performed:

'_exptl_crystal_density_meas' value 'none' was changed to '?' - the
value is perceived as not measured.

Automatic conversion script
Id: cif_fix_values 3008 2015-01-20 13:52:24Z robertas 
;
_cod_original_sg_symbol_H-M 'R -3 c'
_cod_database_code 4330745

loop_
_symmetry_equiv_pos_as_xyz
'x, y, z'
'-y, x-y, z'
'-x+y, -x, z'
'y, x, -z+1/2'
'x-y, -y, -z+1/2'
'-x, -x+y, -z+1/2'
'x+2/3, y+1/3, z+1/3'
'-y+2/3, x-y+1/3, z+1/3'
'-x+y+2/3, -x+1/3, z+1/3'
'y+2/3, x+1/3, -z+5/6'
'x-y+2/3, -y+1/3, -z+5/6'
'-x+2/3, -x+y+1/3, -z+5/6'
'x+1/3, y+2/3, z+2/3'
'-y+1/3, x-y+2/3, z+2/3'
'-x+y+1/3, -x+2/3, z+2/3'
'y+1/3, x+2/3, -z+7/6'
'x-y+1/3, -y+2/3, -z+7/6'
'-x+1/3, -x+y+2/3, -z+7/6'
'-x, -y, -z'
'y, -x+y, -z'
'x-y, x, -z'
'-y, -x, z-1/2'
'-x+y, y, z-1/2'
'x, x-y, z-1/2'
'-x+2/3, -y+1/3, -z+1/3'
'y+2/3, -x+y+1/3, -z+1/3'
'x-y+2/3, x+1/3, -z+1/3'
'-y+2/3, -x+1/3, z-1/6'
'-x+y+2/3, y+1/3, z-1/6'
'x+2/3, x-y+1/3, z-1/6'
'-x+1/3, -y+2/3, -z+2/3'
'y+1/3, -x+y+2/3, -z+2/3'
'x-y+1/3, x+2/3, -z+2/3'
'-y+1/3, -x+2/3, z+1/6'
'-x+y+1/3, y+2/3, z+1/6'
'x+1/3, x-y+2/3, z+1/6'

loop_
_atom_site_label
_atom_site_type_symbol
_atom_site_fract_x
_atom_site_fract_y
_atom_site_fract_z
_atom_site_U_iso_or_equiv
_atom_site_adp_type
_atom_site_occupancy
_atom_site_symmetry_multiplicity
_atom_site_calc_flag
_atom_site_refinement_flags
Ba Ba 0.38011(3) 0.0000 0.2500 0.00496(10) Uani 1 2 d S
Sm Sm 0.0000 0.0000 0.2500 0.00444(12) Uani 1 6 d S
In In 0.0000 0.0000 0.0000 0.00432(14) Uani 1 6 d S
S S 0.18477(9) 0.02732(9) 0.11511(6) 0.00562(19) Uani 1 1 d .

loop_
_atom_site_aniso_label
_atom_site_aniso_U_11
_atom_site_aniso_U_22
_atom_site_aniso_U_33
_atom_site_aniso_U_23
_atom_site_aniso_U_13
_atom_site_aniso_U_12
Ba 0.00436(14) 0.00493(17) 0.00578(16) -0.00057(10) -0.00028(5) 0.00246(8)
Sm 0.00431(16) 0.00431(16) 0.0047(2) 0.000 0.000 0.00215(8)
In 0.0042(2) 0.0042(2) 0.0045(3) 0.000 0.000 0.00212(10)
S 0.0044(4) 0.0065(4) 0.0063(4) 0.0004(3) 0.0002(3) 0.0030(4)

loop_
_atom_type_symbol
_atom_type_description
_atom_type_scat_dispersion_real
_atom_type_scat_dispersion_imag
_atom_type_scat_source
S S 0.1246 0.1234 'International Tables Vol C Tables 4.2.6.8 and 6.1.1.4'
In In -0.7276 1.3100 'International Tables Vol C Tables 4.2.6.8 and 6.1.1.4'
Ba Ba -0.3244 2.2819 'International Tables Vol C Tables 4.2.6.8 and 6.1.1.4'
Sm Sm -0.1638 3.4418 'International Tables Vol C Tables 4.2.6.8 and 6.1.1.4'

loop_
_geom_angle_atom_site_label_1
_geom_angle_atom_site_label_2
_geom_angle_atom_site_label_3
_geom_angle
_geom_angle_site_symmetry_1
_geom_angle_site_symmetry_3
S Ba S 73.72(3) . 5
S Ba S 128.747(14) . 9
S Ba S 72.68(3) 5 9
S Ba S 72.68(3) . 16_544
S Ba S 128.749(14) 5 16_544
S Ba S 156.33(4) 9 16_544
S Ba S 90.98(2) . 35_545
S Ba S 71.46(3) 5 35_545
S Ba S 113.12(3) 9 35_545
S Ba S 71.61(3) 16_544 35_545
S Ba S 71.46(3) . 25
S Ba S 90.98(2) 5 25
S Ba S 71.61(3) 9 25
S Ba S 113.12(3) 16_544 25
S Ba S 158.32(3) 35_545 25
S Ba S 121.914(12) . 26
S Ba S 141.85(2) 5 26
S Ba S 71.21(3) 9 26
S Ba S 89.14(2) 16_544 26
S Ba S 135.349(9) 35_545 26
S Ba S 66.28(3) 25 26
S Ba S 141.85(2) . 36_545
S Ba S 121.915(12) 5 36_545
S Ba S 89.14(2) 9 36_545
S Ba S 71.21(3) 16_544 36_545
S Ba S 66.28(3) 35_545 36_545
S Ba S 135.350(9) 25 36_545
S Ba S 69.46(3) 26 36_545
S Ba In 112.770(18) . 7
S Ba In 101.525(18) 5 7
S Ba In 41.441(16) 9 7
S Ba In 126.815(17) 16_544 7
S Ba In 152.742(16) 35_545 7
S Ba In 41.321(16) 25 7
S Ba In 41.252(16) 26 7
S Ba In 98.571(17) 36_545 7
S Ba In 101.527(18) . 16_544
S Ba In 112.771(18) 5 16_544
S Ba In 126.815(17) 9 16_544
S Ba In 41.441(16) 16_544 16_544
S Ba In 41.320(16) 35_545 16_544
S Ba In 152.742(16) 25 16_544
S Ba In 98.570(17) 26 16_544
S Ba In 41.251(16) 36_545 16_544
In Ba In 136.970(8) 7 16_544
S Ba Ba 80.41(2) . 32
S Ba Ba 48.455(18) 5 32
S Ba Ba 48.352(18) 9 32
S Ba Ba 151.307(17) 16_544 32
S Ba Ba 119.429(18) 35_545 32
S Ba Ba 46.658(16) 25 32
S Ba Ba 96.909(16) 26 32
S Ba Ba 137.053(17) 36_545 32
In Ba Ba 55.901(2) 7 32
In Ba Ba 160.211(6) 16_544 32
S Ba Ba 48.455(18) . 27_445
S Ba Ba 80.41(2) 5 27_445
S Ba Ba 151.305(17) 9 27_445
S Ba Ba 48.354(18) 16_544 27_445
S Ba Ba 46.659(16) 35_545 27_445
S Ba Ba 119.427(18) 25 27_445
S Ba Ba 137.054(17) 26 27_445
S Ba Ba 96.910(16) 36_545 27_445
In Ba Ba 160.210(6) 7 27_445
In Ba Ba 55.904(2) 16_544 27_445
Ba Ba Ba 117.532(8) 32 27_445
S Sm S 147.43(4) 5 2
S Sm S 84.97(4) 5 .
S Sm S 80.29(3) 2 .
S Sm S 125.61(4) 5 3
S Sm S 80.29(3) 2 3
S Sm S 80.29(3) . 3
S Sm S 80.29(3) 5 6
S Sm S 125.61(4) 2 6
S Sm S 147.43(4) . 6
S Sm S 84.97(4) 3 6
S Sm S 80.29(3) 5 4
S Sm S 84.97(4) 2 4
S Sm S 125.61(4) . 4
S Sm S 147.43(4) 3 4
S Sm S 80.29(3) 6 4
S Sm In 131.89(2) 5 .
S Sm In 48.11(2) 2 .
S Sm In 48.11(2) . .
S Sm In 48.11(2) 3 .
S Sm In 131.89(2) 6 .
S Sm In 131.89(2) 4 .
S Sm In 48.11(2) 5 4
S Sm In 131.89(2) 2 4
S Sm In 131.89(2) . 4
S Sm In 131.887(19) 3 4
S Sm In 48.11(2) 6 4
S Sm In 48.11(2) 4 4
In Sm In 180.0 . 4
S Sm Ba 84.10(2) 5 27_445
S Sm Ba 106.63(2) 2 27_445
S Sm Ba 48.55(2) . 27_445
S Sm Ba 47.92(2) 3 27_445
S Sm Ba 100.82(2) 6 27_445
S Sm Ba 163.944(19) 4 27_445
In Sm Ba 58.520(6) . 27_445
In Sm Ba 121.480(6) 4 27_445
S Sm Ba 106.63(2) 5 33_445
S Sm Ba 84.10(2) 2 33_445
S Sm Ba 163.944(19) . 33_445
S Sm Ba 100.82(2) 3 33_445
S Sm Ba 47.92(2) 6 33_445
S Sm Ba 48.55(2) 4 33_445
In Sm Ba 121.480(6) . 33_445
In Sm Ba 58.520(6) 4 33_445
Ba Sm Ba 141.814(8) 27_445 33_445
S Sm Ba 48.55(2) 5 32
S Sm Ba 100.82(2) 2 32
S Sm Ba 84.10(2) . 32
S Sm Ba 163.941(19) 3 32
S Sm Ba 106.63(2) 6 32
S Sm Ba 47.92(2) 4 32
In Sm Ba 121.480(6) . 32
In Sm Ba 58.520(6) 4 32
Ba Sm Ba 117.531(8) 27_445 32
Ba Sm Ba 95.220(8) 33_445 32
S Sm Ba 100.82(2) 5 25
S Sm Ba 48.55(2) 2 25
S Sm Ba 47.92(2) . 25
S Sm Ba 106.63(2) 3 25
S Sm Ba 163.941(19) 6 25
S Sm Ba 84.10(2) 4 25
In Sm Ba 58.520(6) . 25
In Sm Ba 121.479(6) 4 25
Ba Sm Ba 95.220(8) 27_445 25
Ba Sm Ba 117.531(8) 33_445 25
Ba Sm Ba 64.520(13) 32 25
S In S 180.00(5) 20 2
S In S 86.91(3) 20 21
S In S 93.09(3) 2 21
S In S 93.09(3) 20 3
S In S 86.91(3) 2 3
S In S 180.00(8) 21 3
S In S 86.90(3) 20 19
S In S 93.10(3) 2 19
S In S 86.90(3) 21 19
S In S 93.10(3) 3 19
S In S 93.10(3) 20 .
S In S 86.90(3) 2 .
S In S 93.10(3) 21 .
S In S 86.90(3) 3 .
S In S 180.0 19 .
S In Sm 127.43(2) 20 .
S In Sm 52.57(2) 2 .
S In Sm 127.43(2) 21 .
S In Sm 52.57(2) 3 .
S In Sm 127.42(2) 19 .
S In Sm 52.57(2) . .
S In Sm 52.57(2) 20 19
S In Sm 127.43(2) 2 19
S In Sm 52.57(2) 21 19
S In Sm 127.43(2) 3 19
S In Sm 52.58(2) 19 19
S In Sm 127.43(2) . 19
Sm In Sm 180.0 . 19
S In Ba 125.55(2) 20 15_554
S In Ba 54.45(2) 2 15_554
S In Ba 55.77(2) 21 15_554
S In Ba 124.23(2) 3 15_554
S In Ba 56.45(2) 19 15_554
S In Ba 123.55(2) . 15_554
Sm In Ba 107.023(4) . 15_554
Sm In Ba 72.977(4) 19 15_554
S In Ba 54.45(2) 20 27_445
S In Ba 125.55(2) 2 27_445
S In Ba 124.23(2) 21 27_445
S In Ba 55.77(2) 3 27_445
S In Ba 123.55(2) 19 27_445
S In Ba 56.45(2) . 27_445
Sm In Ba 72.977(4) . 27_445
Sm In Ba 107.023(4) 19 27_445
Ba In Ba 180.000(7) 15_554 27_445
S In Ba 56.45(2) 20 13_444
S In Ba 123.55(2) 2 13_444
S In Ba 125.55(2) 21 13_444
S In Ba 54.45(2) 3 13_444
S In Ba 55.77(2) 19 13_444
S In Ba 124.23(2) . 13_444
Sm In Ba 107.023(4) . 13_444
Sm In Ba 72.977(4) 19 13_444
Ba In Ba 111.805(4) 15_554 13_444
Ba In Ba 68.195(4) 27_445 13_444
S In Ba 123.55(2) 20 25
S In Ba 56.45(2) 2 25
S In Ba 54.45(2) 21 25
S In Ba 125.55(2) 3 25
S In Ba 124.23(2) 19 25
S In Ba 55.77(2) . 25
Sm In Ba 72.977(4) . 25
Sm In Ba 107.023(4) 19 25
Ba In Ba 68.195(4) 15_554 25
Ba In Ba 111.805(4) 27_445 25
Ba In Ba 180.0 13_444 25
In S Sm 79.31(3) . .
In S Ba 168.50(4) . .
Sm S Ba 100.65(3) . .
In S Ba 84.11(3) . 14_544
Sm S Ba 163.41(3) . 14_544
Ba S Ba 95.49(3) . 14_544
In S Ba 82.91(2) . 25
Sm S Ba 92.87(3) . 25
Ba S Ba 108.54(3) . 25
Ba S Ba 85.54(2) 14_544 25
In S Ba 82.30(2) . 27_445
Sm S Ba 92.21(3) . 27_445
Ba S Ba 86.22(2) . 27_445
Ba S Ba 85.03(2) 14_544 27_445
Ba S Ba 163.18(3) 25 27_445

loop_
_geom_bond_atom_site_label_1
_geom_bond_atom_site_label_2
_geom_bond_distance
_geom_bond_site_symmetry_2
Ba S 3.1512(10) .
Ba S 3.1513(10) 5
Ba S 3.2254(10) 9
Ba S 3.2255(10) 16_544
Ba S 3.2857(11) 35_545
Ba S 3.2857(11) 25
Ba S 3.3163(11) 26
Ba S 3.3164(11) 36_545
Ba In 3.9435(5) 7
Ba In 3.9435(5) 16_544
Ba Ba 4.4213(5) 32
Ba Ba 4.4214(5) 27_445
Sm S 2.7989(9) 5
Sm S 2.7989(9) 2
Sm S 2.7989(9) .
Sm S 2.7989(9) 3
Sm S 2.7989(9) 6
Sm S 2.7990(9) 4
Sm In 3.4633(7) .
Sm In 3.4633(7) 4
Sm Ba 4.4214(5) 27_445
Sm Ba 4.4214(5) 33_445
Sm Ba 4.4214(5) 32
Sm Ba 4.4214(5) 25
In S 2.6238(9) 20
In S 2.6238(9) 2
In S 2.6238(9) 21
In S 2.6238(9) 3
In S 2.6239(10) 19
In S 2.6239(10) .
In Sm 3.4633(7) 19
In Ba 3.9434(5) 15_554
In Ba 3.9434(5) 27_445
In Ba 3.9435(5) 13_444
In Ba 3.9435(5) 25
S Ba 3.2255(10) 14_544
S Ba 3.2857(10) 25
S Ba 3.3163(11) 27_445
